data_1573174
loop_
_publ_author_name
'Owyong, Tze Cin'
'Shippey, Laura E.'
'Ding, Siyang'
'Owen, David S.'
'Zhang, Shouxiang'
'White, Jonathan'
'Wong, Wallace Wing Ho'
'Smith, David P.'
'Hong, Yuning'

_publ_section_title
;
 Development of NIAD-4 Derivatives for Fluorescence-based Detection of
 Protein Aggregates
;
_journal_name_full 'Sensors &amp; Diagnostics'
_journal_paper_doi 10.1039/D4SD00182F
_journal_year 2024
_chemical_formula_sum 'C20 H15 N O3 S2'
_chemical_formula_weight 381.45
_space_group_crystal_system triclinic
_space_group_IT_number 2
_space_group_name_Hall '-P 1'
_space_group_name_H-M_alt 'P -1'
_atom_sites_solution_hydrogens mixed
_audit_creation_method SHELXL-2018/3
_audit_update_record
;
2023-01-04 deposited with the CCDC.	2024-11-10 downloaded from the CCDC.
;
_cell_angle_alpha 92.948(4)
_cell_angle_beta 93.007(4)
_cell_angle_gamma 92.615(4)
_cell_formula_units_Z 2
_cell_length_a 6.7864(3)
_cell_length_b 8.3598(5)
_cell_length_c 15.6513(6)
_cell_measurement_reflns_used 3618
_cell_measurement_temperature 100.00(10)
_cell_measurement_theta_max 75.8160
_cell_measurement_theta_min 2.8350
_cell_volume 884.51(7)
_computing_cell_refinement 'CrysAlisPro 1.171.40.68a (Rigaku OD, 2019)'
_computing_data_collection 'CrysAlisPro 1.171.40.68a (Rigaku OD, 2019)'
_computing_data_reduction 'CrysAlisPro 1.171.40.68a (Rigaku OD, 2019)'
_computing_structure_refinement 'SHELXL-2018/3 (Sheldrick, 2018)'
_diffrn_ambient_environment N~2~
_diffrn_ambient_temperature 100.00(10)
_diffrn_detector 'CCD plate'
_diffrn_detector_type HyPix
_diffrn_measured_fraction_theta_full 0.991
_diffrn_measured_fraction_theta_max 0.968
_diffrn_measurement_device 'four-circle diffractometer'
_diffrn_measurement_device_type 'XtaLAB Synergy, Dualflex, HyPix'
_diffrn_measurement_method '\w scans'
_diffrn_radiation_monochromator mirror
_diffrn_radiation_probe x-ray
_diffrn_radiation_type 'Cu K\a'
_diffrn_radiation_wavelength 1.54184
_diffrn_reflns_av_R_equivalents 0.0542
_diffrn_reflns_av_unetI/netI 0.0601
_diffrn_reflns_Laue_measured_fraction_full 0.991
_diffrn_reflns_Laue_measured_fraction_max 0.968
_diffrn_reflns_limit_h_max 8
_diffrn_reflns_limit_h_min -6
_diffrn_reflns_limit_k_max 10
_diffrn_reflns_limit_k_min -10
_diffrn_reflns_limit_l_max 19
_diffrn_reflns_limit_l_min -19
_diffrn_reflns_number 9692
_diffrn_reflns_point_group_measured_fraction_full 0.991
_diffrn_reflns_point_group_measured_fraction_max 0.968
_diffrn_reflns_theta_full 67.684
_diffrn_reflns_theta_max 76.812
_diffrn_reflns_theta_min 2.831
_diffrn_source 'micro-focus sealed X-ray tube'
_diffrn_source_type 'PhotonJet (Cu) X-ray Source'
_exptl_absorpt_coefficient_mu 2.902
_exptl_absorpt_correction_T_max 1.00000
_exptl_absorpt_correction_T_min 0.74496
_exptl_absorpt_correction_type multi-scan
_exptl_absorpt_process_details
;
CrysAlisPro 1.171.40.53 (Rigaku Oxford Diffraction, 2019)
Empirical absorption correction using spherical harmonics,
 implemented in SCALE3 ABSPACK scaling algorithm.
;
_exptl_crystal_colour yellow
_exptl_crystal_density_diffrn 1.432
_exptl_crystal_description plate
_exptl_crystal_F_000 396
_exptl_crystal_size_max 0.170
_exptl_crystal_size_mid 0.053
_exptl_crystal_size_min 0.015
_refine_diff_density_max 0.468
_refine_diff_density_min -0.404
_refine_diff_density_rms 0.077
_refine_ls_extinction_method none
_refine_ls_goodness_of_fit_ref 1.065
_refine_ls_hydrogen_treatment mixed
_refine_ls_matrix_type full
_refine_ls_number_parameters 240
_refine_ls_number_reflns 3614
_refine_ls_number_restraints 0
_refine_ls_restrained_S_all 1.065
_refine_ls_R_factor_all 0.0607
_refine_ls_R_factor_gt 0.0492
_refine_ls_shift/su_max 0.000
_refine_ls_shift/su_mean 0.000
_refine_ls_structure_factor_coef Fsqd
_refine_ls_weighting_details 'w=1/[\s^2^(Fo^2^)+(0.0897P)^2^+0.1200P] where P=(Fo^2^+2Fc^2^)/3'
_refine_ls_weighting_scheme calc
_refine_ls_wR_factor_gt 0.1354
_refine_ls_wR_factor_ref 0.1428
_reflns_Friedel_coverage 0.000
_reflns_number_gt 3001
_reflns_number_total 3614
_reflns_threshold_expression 'I > 2\s(I)'
_cod_data_source_file d4sd00182f2.cif
_cod_data_source_block NIAD-CNOET
_cod_database_code 1573174
_shelx_shelxl_version_number 2018/3
_chemical_oxdiff_usercomment 'Owyong  TC618'
_shelx_space_group_comment
;
The symmetry employed for this shelxl refinement is uniquely defined
by the following loop, which should always be used as a source of
symmetry information in preference to the above space-group names.
They are only intended as comments.
;
_oxdiff_exptl_absorpt_empirical_full_min 0.620
_oxdiff_exptl_absorpt_empirical_full_max 1.675
_oxdiff_exptl_absorpt_empirical_details
;
Empirical correction (ABSPACK) includes:
- Absorption correction using spherical harmonics
- Frame scaling
;

loop_
_space_group_symop_operation_xyz
'x, y, z'
'-x, -y, -z'

loop_
_atom_site_label
_atom_site_type_symbol
_atom_site_fract_x
_atom_site_fract_y
_atom_site_fract_z
_atom_site_U_iso_or_equiv
_atom_site_adp_type
_atom_site_occupancy
_atom_site_site_symmetry_order
_atom_site_calc_flag
_atom_site_refinement_flags_posn
_atom_site_refinement_flags_adp
_atom_site_refinement_flags_occupancy
_atom_site_disorder_assembly
_atom_site_disorder_group
C1 C 0.3578(3) -0.1599(3) 0.17748(14) 0.0275(5) Uani 1 1 d . . . . .
C2 C 0.4148(3) -0.0620(3) 0.25646(14) 0.0273(5) Uani 1 1 d . . . . .
C3 C 0.2811(3) -0.0166(3) 0.31404(14) 0.0277(5) Uani 1 1 d . . . . .
H3 H 0.148926 -0.055577 0.300347 0.033 Uiso 1 1 calc R U . . .
C4 C 0.3098(3) 0.0802(3) 0.39138(14) 0.0277(5) Uani 1 1 d . . . . .
C5 C 0.1606(3) 0.1177(3) 0.44533(15) 0.0295(5) Uani 1 1 d . . . . .
H5 H 0.026636 0.081313 0.433948 0.035 Uiso 1 1 calc R U . . .
C6 C 0.2259(3) 0.2142(3) 0.51820(15) 0.0306(5) Uani 1 1 d . . . . .
H6 H 0.141999 0.247757 0.561737 0.037 Uiso 1 1 calc R U . . .
C7 C 0.4260(3) 0.2553(3) 0.51967(14) 0.0286(5) Uani 1 1 d . . . . .
C8 C 0.5456(3) 0.3566(3) 0.58148(14) 0.0282(5) Uani 1 1 d . . . . .
C9 C 0.7409(3) 0.4059(3) 0.57906(15) 0.0314(5) Uani 1 1 d . . . . .
H9 H 0.821476 0.375065 0.533789 0.038 Uiso 1 1 calc R U . . .
C10 C 0.8096(3) 0.5060(3) 0.64970(15) 0.0317(5) Uani 1 1 d . . . . .
H10 H 0.941770 0.549053 0.656759 0.038 Uiso 1 1 calc R U . . .
C11 C 0.6700(3) 0.5368(3) 0.70802(15) 0.0291(5) Uani 1 1 d . . . . .
C12 C 0.6867(3) 0.6371(3) 0.78747(14) 0.0278(5) Uani 1 1 d . . . . .
C13 C 0.5329(4) 0.6425(3) 0.84349(16) 0.0353(5) Uani 1 1 d . . . . .
H13 H 0.414890 0.578867 0.829600 0.042 Uiso 1 1 calc R U . . .
C14 C 0.5479(4) 0.7381(3) 0.91856(16) 0.0369(6) Uani 1 1 d . . . . .
H14 H 0.441962 0.738752 0.955897 0.044 Uiso 1 1 calc R U . . .
C15 C 0.7196(4) 0.8337(3) 0.93921(15) 0.0309(5) Uani 1 1 d . . . . .
C16 C 0.8740(3) 0.8314(3) 0.88440(14) 0.0288(5) Uani 1 1 d . . . . .
H16 H 0.991411 0.895651 0.898421 0.035 Uiso 1 1 calc R U . . .
C17 C 0.8569(3) 0.7352(3) 0.80916(15) 0.0288(5) Uani 1 1 d . . . . .
H17 H 0.962592 0.735779 0.771662 0.035 Uiso 1 1 calc R U . . .
C18 C 0.6214(3) -0.0160(3) 0.26721(15) 0.0316(5) Uani 1 1 d . . . . .
C19 C 0.1015(4) -0.3122(3) 0.09812(15) 0.0327(5) Uani 1 1 d . . . . .
H19A H 0.195037 -0.395531 0.083518 0.039 Uiso 1 1 calc R U . . .
H19B H 0.087470 -0.241631 0.049466 0.039 Uiso 1 1 calc R U . . .
C20 C -0.0961(4) -0.3882(3) 0.11680(17) 0.0362(5) Uani 1 1 d . . . . .
H20A H -0.079519 -0.457986 0.164812 0.054 Uiso 1 1 calc R U . . .
H20B H -0.150836 -0.451738 0.065995 0.054 Uiso 1 1 calc R U . . .
H20C H -0.186362 -0.304183 0.131738 0.054 Uiso 1 1 calc R U . . .
N1 N 0.7865(3) 0.0188(3) 0.27703(15) 0.0432(6) Uani 1 1 d . . . . .
O1 O 0.4690(2) -0.1857(2) 0.12066(11) 0.0336(4) Uani 1 1 d . . . . .
O2 O 0.1721(2) -0.2193(2) 0.17577(10) 0.0300(4) Uani 1 1 d . . . . .
O3 O 0.7419(3) 0.9315(2) 1.01156(11) 0.0349(4) Uani 1 1 d . . . . .
S1 S 0.53360(7) 0.17112(7) 0.43207(3) 0.02722(18) Uani 1 1 d . . . . .
S2 S 0.44721(8) 0.43668(6) 0.67363(3) 0.02809(18) Uani 1 1 d . . . . .
H3A H 0.663(6) 0.905(5) 1.044(3) 0.051(10) Uiso 1 1 d . . . . .

loop_
_atom_site_aniso_label
_atom_site_aniso_U_11
_atom_site_aniso_U_22
_atom_site_aniso_U_33
_atom_site_aniso_U_23
_atom_site_aniso_U_13
_atom_site_aniso_U_12
C1 0.0235(10) 0.0317(11) 0.0272(10) 0.0024(9) 0.0008(8) 0.0018(8)
C2 0.0244(10) 0.0318(11) 0.0257(10) 0.0018(9) 0.0008(8) -0.0001(8)
C3 0.0238(10) 0.0325(12) 0.0268(10) 0.0024(9) 0.0013(8) -0.0004(8)
C4 0.0255(10) 0.0310(11) 0.0265(11) 0.0035(9) 0.0018(8) -0.0013(8)
C5 0.0255(10) 0.0355(12) 0.0270(10) -0.0015(9) 0.0016(8) -0.0009(9)
C6 0.0283(11) 0.0353(12) 0.0281(11) -0.0015(9) 0.0038(9) 0.0009(9)
C7 0.0300(11) 0.0287(11) 0.0271(11) 0.0035(9) 0.0013(9) 0.0019(9)
C8 0.0295(11) 0.0306(11) 0.0245(10) 0.0029(8) -0.0003(8) 0.0018(9)
C9 0.0285(11) 0.0394(13) 0.0264(11) -0.0009(9) 0.0040(9) 0.0021(9)
C10 0.0273(11) 0.0398(13) 0.0275(11) -0.0005(9) 0.0004(9) -0.0003(9)
C11 0.0299(11) 0.0307(11) 0.0264(11) 0.0030(9) 0.0010(9) -0.0011(9)
C12 0.0273(11) 0.0285(11) 0.0273(11) 0.0009(9) 0.0000(9) -0.0003(8)
C13 0.0280(11) 0.0433(14) 0.0329(12) -0.0069(10) 0.0024(9) -0.0088(10)
C14 0.0285(11) 0.0465(15) 0.0343(12) -0.0062(11) 0.0061(9) -0.0070(10)
C15 0.0321(12) 0.0324(12) 0.0273(11) -0.0005(9) -0.0027(9) -0.0022(9)
C16 0.0271(11) 0.0308(11) 0.0277(11) 0.0010(9) -0.0017(8) -0.0024(9)
C17 0.0267(11) 0.0308(12) 0.0290(11) 0.0042(9) 0.0016(8) 0.0007(9)
C18 0.0299(12) 0.0371(13) 0.0274(11) -0.0031(9) 0.0053(9) -0.0017(9)
C19 0.0305(12) 0.0379(13) 0.0283(11) -0.0069(9) -0.0006(9) -0.0005(9)
C20 0.0265(11) 0.0406(14) 0.0399(13) -0.0026(11) -0.0044(9) -0.0039(10)
N1 0.0262(10) 0.0652(16) 0.0368(11) -0.0081(10) 0.0052(8) -0.0064(10)
O1 0.0277(8) 0.0438(10) 0.0286(8) -0.0042(7) 0.0043(6) -0.0006(7)
O2 0.0247(8) 0.0367(9) 0.0275(8) -0.0046(6) 0.0014(6) -0.0028(6)
O3 0.0346(9) 0.0404(10) 0.0284(8) -0.0071(7) 0.0045(7) -0.0066(7)
S1 0.0248(3) 0.0319(3) 0.0245(3) -0.0004(2) 0.0018(2) -0.0022(2)
S2 0.0264(3) 0.0307(3) 0.0265(3) -0.0018(2) 0.0023(2) -0.0032(2)

loop_
_atom_type_symbol
_atom_type_description
_atom_type_scat_dispersion_real
_atom_type_scat_dispersion_imag
_atom_type_scat_source
C C 0.0181 0.0091 'International Tables Vol C Tables 4.2.6.8 and 6.1.1.4'
H H 0.0000 0.0000 'International Tables Vol C Tables 4.2.6.8 and 6.1.1.4'
N N 0.0311 0.0180 'International Tables Vol C Tables 4.2.6.8 and 6.1.1.4'
O O 0.0492 0.0322 'International Tables Vol C Tables 4.2.6.8 and 6.1.1.4'
S S 0.3331 0.5567 'International Tables Vol C Tables 4.2.6.8 and 6.1.1.4'

loop_
_geom_angle_atom_site_label_1
_geom_angle_atom_site_label_2
_geom_angle_atom_site_label_3
_geom_angle
_geom_angle_site_symmetry_1
_geom_angle_site_symmetry_3
_geom_angle_publ_flag
O1 C1 O2 123.7(2) . . ?
O1 C1 C2 123.6(2) . . ?
O2 C1 C2 112.69(19) . . ?
C3 C2 C18 122.8(2) . . ?
C3 C2 C1 122.5(2) . . ?
C18 C2 C1 114.62(19) . . ?
C2 C3 C4 129.7(2) . . ?
C2 C3 H3 115.1 . . ?
C4 C3 H3 115.1 . . ?
C5 C4 C3 124.4(2) . . ?
C5 C4 S1 109.95(17) . . ?
C3 C4 S1 125.65(17) . . ?
C4 C5 C6 113.8(2) . . ?
C4 C5 H5 123.1 . . ?
C6 C5 H5 123.1 . . ?
C7 C6 C5 112.6(2) . . ?
C7 C6 H6 123.7 . . ?
C5 C6 H6 123.7 . . ?
C6 C7 C8 129.2(2) . . ?
C6 C7 S1 111.49(17) . . ?
C8 C7 S1 119.31(18) . . ?
C9 C8 C7 128.6(2) . . ?
C9 C8 S2 110.17(17) . . ?
C7 C8 S2 121.18(19) . . ?
C8 C9 C10 113.5(2) . . ?
C8 C9 H9 123.3 . . ?
C10 C9 H9 123.3 . . ?
C11 C10 C9 114.4(2) . . ?
C11 C10 H10 122.8 . . ?
C9 C10 H10 122.8 . . ?
C10 C11 C12 129.7(2) . . ?
C10 C11 S2 109.52(18) . . ?
C12 C11 S2 120.79(17) . . ?
C13 C12 C17 117.5(2) . . ?
C13 C12 C11 121.7(2) . . ?
C17 C12 C11 120.7(2) . . ?
C14 C13 C12 121.8(2) . . ?
C14 C13 H13 119.1 . . ?
C12 C13 H13 119.1 . . ?
C13 C14 C15 119.7(2) . . ?
C13 C14 H14 120.2 . . ?
C15 C14 H14 120.2 . . ?
O3 C15 C16 118.0(2) . . ?
O3 C15 C14 122.3(2) . . ?
C16 C15 C14 119.7(2) . . ?
C17 C16 C15 120.1(2) . . ?
C17 C16 H16 120.0 . . ?
C15 C16 H16 120.0 . . ?
C16 C17 C12 121.2(2) . . ?
C16 C17 H17 119.4 . . ?
C12 C17 H17 119.4 . . ?
N1 C18 C2 178.7(3) . . ?
O2 C19 C20 106.22(19) . . ?
O2 C19 H19A 110.5 . . ?
C20 C19 H19A 110.5 . . ?
O2 C19 H19B 110.5 . . ?
C20 C19 H19B 110.5 . . ?
H19A C19 H19B 108.7 . . ?
C19 C20 H20A 109.5 . . ?
C19 C20 H20B 109.5 . . ?
H20A C20 H20B 109.5 . . ?
C19 C20 H20C 109.5 . . ?
H20A C20 H20C 109.5 . . ?
H20B C20 H20C 109.5 . . ?
C1 O2 C19 116.10(18) . . ?
C15 O3 H3A 109(3) . . ?
C7 S1 C4 92.18(11) . . ?
C8 S2 C11 92.47(11) . . ?

loop_
_geom_bond_atom_site_label_1
_geom_bond_atom_site_label_2
_geom_bond_distance
_geom_bond_site_symmetry_2
_geom_bond_publ_flag
C1 O1 1.213(3) . ?
C1 O2 1.332(3) . ?
C1 C2 1.471(3) . ?
C2 C3 1.364(3) . ?
C2 C18 1.436(3) . ?
C3 C4 1.421(3) . ?
C3 H3 0.9500 . ?
C4 C5 1.389(3) . ?
C4 S1 1.742(2) . ?
C5 C6 1.403(3) . ?
C5 H5 0.9500 . ?
C6 C7 1.384(3) . ?
C6 H6 0.9500 . ?
C7 C8 1.443(3) . ?
C7 S1 1.721(2) . ?
C8 C9 1.373(3) . ?
C8 S2 1.737(2) . ?
C9 C10 1.398(3) . ?
C9 H9 0.9500 . ?
C10 C11 1.373(3) . ?
C10 H10 0.9500 . ?
C11 C12 1.460(3) . ?
C11 S2 1.741(2) . ?
C12 C13 1.399(3) . ?
C12 C17 1.402(3) . ?
C13 C14 1.383(4) . ?
C13 H13 0.9500 . ?
C14 C15 1.396(3) . ?
C14 H14 0.9500 . ?
C15 O3 1.360(3) . ?
C15 C16 1.389(3) . ?
C16 C17 1.388(3) . ?
C16 H16 0.9500 . ?
C17 H17 0.9500 . ?
C18 N1 1.145(3) . ?
C19 O2 1.455(3) . ?
C19 C20 1.506(3) . ?
C19 H19A 0.9900 . ?
C19 H19B 0.9900 . ?
C20 H20A 0.9800 . ?
C20 H20B 0.9800 . ?
C20 H20C 0.9800 . ?
O3 H3A 0.79(4) . ?

loop_
_geom_torsion_atom_site_label_1
_geom_torsion_atom_site_label_2
_geom_torsion_atom_site_label_3
_geom_torsion_atom_site_label_4
_geom_torsion
_geom_torsion_site_symmetry_1
_geom_torsion_site_symmetry_2
_geom_torsion_site_symmetry_3
_geom_torsion_site_symmetry_4
_geom_torsion_publ_flag
O1 C1 C2 C3 170.9(2) . . . . ?
O2 C1 C2 C3 -10.1(3) . . . . ?
O1 C1 C2 C18 -8.1(3) . . . . ?
O2 C1 C2 C18 170.9(2) . . . . ?
C18 C2 C3 C4 0.8(4) . . . . ?
C1 C2 C3 C4 -178.1(2) . . . . ?
C2 C3 C4 C5 -179.7(2) . . . . ?
C2 C3 C4 S1 1.2(4) . . . . ?
C3 C4 C5 C6 179.6(2) . . . . ?
S1 C4 C5 C6 -1.2(3) . . . . ?
C4 C5 C6 C7 1.6(3) . . . . ?
C5 C6 C7 C8 177.5(2) . . . . ?
C5 C6 C7 S1 -1.2(3) . . . . ?
C6 C7 C8 C9 -174.7(2) . . . . ?
S1 C7 C8 C9 3.9(4) . . . . ?
C6 C7 C8 S2 4.5(4) . . . . ?
S1 C7 C8 S2 -176.87(12) . . . . ?
C7 C8 C9 C10 179.2(2) . . . . ?
S2 C8 C9 C10 -0.1(3) . . . . ?
C8 C9 C10 C11 -0.2(3) . . . . ?
C9 C10 C11 C12 -178.7(2) . . . . ?
C9 C10 C11 S2 0.4(3) . . . . ?
C10 C11 C12 C13 -173.8(2) . . . . ?
S2 C11 C12 C13 7.3(3) . . . . ?
C10 C11 C12 C17 7.9(4) . . . . ?
S2 C11 C12 C17 -171.03(17) . . . . ?
C17 C12 C13 C14 -1.3(4) . . . . ?
C11 C12 C13 C14 -179.6(2) . . . . ?
C12 C13 C14 C15 0.8(4) . . . . ?
C13 C14 C15 O3 179.2(2) . . . . ?
C13 C14 C15 C16 -0.3(4) . . . . ?
O3 C15 C16 C17 -179.1(2) . . . . ?
C14 C15 C16 C17 0.5(4) . . . . ?
C15 C16 C17 C12 -1.0(3) . . . . ?
C13 C12 C17 C16 1.4(3) . . . . ?
C11 C12 C17 C16 179.8(2) . . . . ?
O1 C1 O2 C19 -3.5(3) . . . . ?
C2 C1 O2 C19 177.52(19) . . . . ?
C20 C19 O2 C1 170.9(2) . . . . ?
C6 C7 S1 C4 0.44(19) . . . . ?
C8 C7 S1 C4 -178.4(2) . . . . ?
C5 C4 S1 C7 0.43(18) . . . . ?
C3 C4 S1 C7 179.7(2) . . . . ?
C9 C8 S2 C11 0.22(19) . . . . ?
C7 C8 S2 C11 -179.1(2) . . . . ?
C10 C11 S2 C8 -0.33(19) . . . . ?
C12 C11 S2 C8 178.81(19) . . . . ?
